data_2225513
loop_
_publ_author_name
'He, Lin-Xin'
'Zou, Li-Ke'
'Xie, Bin'
'Xiang, Yang-Guang'
'Feng, Jian-Shen'

_publ_section_title
;
 (<i>meso</i>-5,7,7,12,14,14-Hexamethyl-1,4,8,11-tetraazacyclotetradeca-4,11-diene)copper(II)
 bis[<i>O</i>,<i>O</i>'-bis(4-methylphenyl) dithiophosphate]
;
_journal_coeditor_code DN2547
_journal_issue 4
_journal_name_full 'Acta Crystallographica Section E'
_journal_page_first m428
_journal_paper_doi 10.1107/S1600536810009815
_journal_volume 66
_journal_year 2010
_chemical_formula_iupac '[Cu (C16 H32 N4)] (C14 H14 O2 P S2)2'
_chemical_formula_moiety 'C16 H32 Cu N4 2+, 2(C14 H14 O2 P S2 -)'
_chemical_formula_sum 'C44 H60 Cu N4 O4 P2 S4'
_chemical_formula_weight 962.68
_chemical_name_systematic
;
(<i>meso</i>-5,7,7,12,14,14-Hexamethyl-1,4,8,11-tetraazacyclotetradeca-\
4,11-diene)copper(II) bis[<i>O</i>,<i>O</i>'-bis(4-methylphenyl)
dithiophosphate]
;
_space_group_IT_number 2
_symmetry_cell_setting triclinic
_symmetry_space_group_name_Hall '-P 1'
_symmetry_space_group_name_H-M 'P -1'
_atom_sites_solution_hydrogens geom
_atom_sites_solution_primary direct
_atom_sites_solution_secondary difmap
_audit_creation_method SHELXL-97
_cell_angle_alpha 82.456(2)
_cell_angle_beta 79.623(2)
_cell_angle_gamma 70.797(2)
_cell_formula_units_Z 1
_cell_length_a 8.1043(9)
_cell_length_b 10.2120(11)
_cell_length_c 15.8435(17)
_cell_measurement_reflns_used 2875
_cell_measurement_temperature 273(2)
_cell_measurement_theta_max 26.57
_cell_measurement_theta_min 2.58
_cell_volume 1214.3(2)
_computing_cell_refinement 'SAINT (Bruker, 2001)'
_computing_data_collection 'SMART (Bruker, 2001)'
_computing_data_reduction 'SAINT (Bruker, 2001)'
_computing_molecular_graphics 'ORTEP-3 for Windows (Farrugia,1997)'
_computing_publication_material 'SHELXTL (Sheldrick, 2008)'
_computing_structure_refinement 'SHELXTL (Sheldrick, 2008)'
_computing_structure_solution 'SHELXTL (Sheldrick, 2008)'
_diffrn_ambient_temperature 273(2)
_diffrn_measured_fraction_theta_full 0.992
_diffrn_measured_fraction_theta_max 0.992
_diffrn_measurement_device_type 'Bruker SMART CCD area-detector'
_diffrn_measurement_method 'phi and omega scans'
_diffrn_radiation_monochromator graphite
_diffrn_radiation_source 'fine-focus sealed tube'
_diffrn_radiation_type MoK\a
_diffrn_radiation_wavelength 0.71073
_diffrn_reflns_av_R_equivalents 0.0148
_diffrn_reflns_av_sigmaI/netI 0.0271
_diffrn_reflns_limit_h_max 9
_diffrn_reflns_limit_h_min -9
_diffrn_reflns_limit_k_max 12
_diffrn_reflns_limit_k_min -12
_diffrn_reflns_limit_l_max 18
_diffrn_reflns_limit_l_min -14
_diffrn_reflns_number 6424
_diffrn_reflns_theta_full 25.04
_diffrn_reflns_theta_max 25.04
_diffrn_reflns_theta_min 1.31
_exptl_absorpt_coefficient_mu 0.731
_exptl_absorpt_correction_T_max 0.9239
_exptl_absorpt_correction_T_min 0.8616
_exptl_absorpt_correction_type multi-scan
_exptl_absorpt_process_details '(SADABS; Bruker, 2001)'
_exptl_crystal_colour purple
_exptl_crystal_density_diffrn 1.316
_exptl_crystal_density_method 'not measured'
_exptl_crystal_description block
_exptl_crystal_F_000 507
_exptl_crystal_size_max 0.18
_exptl_crystal_size_mid 0.13
_exptl_crystal_size_min 0.08
_refine_diff_density_max 0.267
_refine_diff_density_min -0.227
_refine_ls_extinction_method none
_refine_ls_goodness_of_fit_ref 1.031
_refine_ls_hydrogen_treatment constr
_refine_ls_matrix_type full
_refine_ls_number_parameters 273
_refine_ls_number_reflns 4266
_refine_ls_number_restraints 0
_refine_ls_restrained_S_all 1.031
_refine_ls_R_factor_all 0.0437
_refine_ls_R_factor_gt 0.0342
_refine_ls_shift/su_max 0.002
_refine_ls_shift/su_mean 0.000
_refine_ls_structure_factor_coef Fsqd
_refine_ls_weighting_details 'calc w=1/[\s^2^(Fo^2^)+(0.0420P)^2^+0.4609P] where P=(Fo^2^+2Fc^2^)/3'
_refine_ls_weighting_scheme calc
_refine_ls_wR_factor_gt 0.0867
_refine_ls_wR_factor_ref 0.0920
_reflns_number_gt 3527
_reflns_number_total 4266
_reflns_threshold_expression I>2sigma(I)
_cod_data_source_file dn2547.cif
_cod_data_source_block I
_cod_depositor_comments
;
The following automatic conversions were performed:
'_symmetry_cell_setting' value 'Triclinic' changed to 'triclinic'
according to '/home/saulius/struct/CIF-dictionaries/cif_core.dic'
dictionary named 'cif_core.dic' version 2.4.1 from 2010-06-29.

Automatic conversion script
Id: cif_fix_enum 1527 2010-12-29 10:47:43Z saulius 
;
_cod_database_code 2225513
_cod_database_fobs_code 2225513

loop_
_symmetry_equiv_pos_as_xyz
'x, y, z'
'-x, -y, -z'

loop_
_atom_site_type_symbol
_atom_site_label
_atom_site_fract_x
_atom_site_fract_y
_atom_site_fract_z
_atom_site_U_iso_or_equiv
_atom_site_adp_type
_atom_site_calc_flag
_atom_site_refinement_flags
_atom_site_occupancy
_atom_site_disorder_assembly
_atom_site_disorder_group
Cu Cu1 0.5000 1.0000 0.5000 0.04864(14) Uani d S 1 . .
N N1 0.3721(2) 0.97265(18) 0.41247(12) 0.0433(4) Uani d . 1 . .
N N2 0.3604(2) 1.20195(18) 0.48345(13) 0.0455(5) Uani d . 1 . .
H H1 0.4288 1.2261 0.4408 0.055 Uiso d R 1 . .
C C15 0.2619(3) 1.1075(2) 0.37755(16) 0.0504(6) Uani d . 1 . .
H H15A 0.1598 1.0966 0.3589 0.060 Uiso calc R 1 . .
H H15B 0.3291 1.1435 0.3285 0.060 Uiso calc R 1 . .
C C16 0.2037(3) 1.2058(2) 0.44768(17) 0.0537(6) Uani d . 1 . .
H H16A 0.1464 1.2994 0.4246 0.064 Uiso calc R 1 . .
H H16B 0.1202 1.1781 0.4924 0.064 Uiso calc R 1 . .
C C17 0.3685(3) 0.8572(2) 0.39127(15) 0.0457(5) Uani d . 1 . .
C C18 0.2533(4) 0.8444(3) 0.3313(2) 0.0770(9) Uani d . 1 . .
H H18A 0.1657 0.9327 0.3219 0.116 Uiso calc R 1 . .
H H18B 0.1961 0.7766 0.3559 0.116 Uiso calc R 1 . .
H H18C 0.3240 0.8157 0.2774 0.116 Uiso calc R 1 . .
C C19 0.4815(3) 0.7214(2) 0.42779(17) 0.0520(6) Uani d . 1 . .
H H19A 0.4940 0.6512 0.3893 0.062 Uiso calc R 1 . .
H H19B 0.4172 0.6973 0.4822 0.062 Uiso calc R 1 . .
C C20 0.6663(3) 0.7096(2) 0.44375(16) 0.0479(6) Uani d . 1 . .
C C21 0.7585(4) 0.5565(2) 0.4696(2) 0.0673(8) Uani d . 1 . .
H H21A 0.8772 0.5448 0.4778 0.101 Uiso calc R 1 . .
H H21B 0.7610 0.5004 0.4250 0.101 Uiso calc R 1 . .
H H21C 0.6952 0.5282 0.5222 0.101 Uiso calc R 1 . .
C C22 0.7720(3) 0.7578(3) 0.36425(18) 0.0627(7) Uani d . 1 . .
H H22A 0.7205 0.8560 0.3518 0.094 Uiso calc R 1 . .
H H22B 0.7712 0.7095 0.3163 0.094 Uiso calc R 1 . .
H H22C 0.8915 0.7384 0.3741 0.094 Uiso calc R 1 . .
S S1 0.49170(8) 0.58786(7) 0.69163(5) 0.05677(18) Uani d . 1 . .
S S2 0.20902(8) 0.88776(7) 0.62430(5) 0.05820(19) Uani d . 1 . .
P P1 0.26451(8) 0.73303(6) 0.71235(4) 0.04638(17) Uani d . 1 . .
O O1 0.2353(2) 0.78874(18) 0.80671(11) 0.0551(4) Uani d . 1 . .
O O2 0.0998(2) 0.67359(18) 0.72844(12) 0.0593(5) Uani d . 1 . .
C C1 0.3506(3) 0.8508(3) 0.82839(15) 0.0527(6) Uani d . 1 . .
C C2 0.3047(4) 0.9926(3) 0.82335(18) 0.0678(7) Uani d . 1 . .
H H2 0.1998 1.0474 0.8040 0.081 Uiso calc R 1 . .
C C3 0.4174(6) 1.0532(4) 0.8476(2) 0.0854(10) Uani d . 1 . .
H H3 0.3861 1.1497 0.8445 0.102 Uiso calc R 1 . .
C C4 0.5727(5) 0.9756(4) 0.8758(2) 0.0829(10) Uani d . 1 . .
C C5 0.6147(5) 0.8334(4) 0.8803(2) 0.0824(9) Uani d . 1 . .
H H5 0.7200 0.7784 0.8991 0.099 Uiso calc R 1 . .
C C6 0.5046(4) 0.7706(3) 0.85759(18) 0.0679(7) Uani d . 1 . .
H H6 0.5344 0.6741 0.8620 0.082 Uiso calc R 1 . .
C C7 0.6929(7) 1.0447(5) 0.9027(3) 0.1315(18) Uani d . 1 . .
H H7A 0.6468 1.1437 0.8911 0.197 Uiso calc R 1 . .
H H7B 0.8091 1.0110 0.8709 0.197 Uiso calc R 1 . .
H H7C 0.6985 1.0232 0.9632 0.197 Uiso calc R 1 . .
C C8 0.0709(3) 0.5670(2) 0.78801(16) 0.0500(6) Uani d . 1 . .
C C9 -0.0702(3) 0.5272(3) 0.78031(17) 0.0571(6) Uani d . 1 . .
H H9 -0.1370 0.5682 0.7363 0.069 Uiso calc R 1 . .
C C10 -0.1141(4) 0.4258(3) 0.83797(19) 0.0654(7) Uani d . 1 . .
H H10 -0.2101 0.3989 0.8319 0.078 Uiso calc R 1 . .
C C11 -0.0189(4) 0.3637(3) 0.90417(19) 0.0637(7) Uani d . 1 . .
C C12 0.1238(4) 0.4049(3) 0.9097(2) 0.0735(8) Uani d . 1 . .
H H12 0.1912 0.3636 0.9535 0.088 Uiso calc R 1 . .
C C13 0.1709(4) 0.5060(3) 0.85227(19) 0.0664(8) Uani d . 1 . .
H H13 0.2683 0.5319 0.8573 0.080 Uiso calc R 1 . .
C C14 -0.0684(5) 0.2542(4) 0.9688(2) 0.0930(11) Uani d . 1 . .
H H14A -0.0184 0.1649 0.9456 0.140 Uiso calc R 1 . .
H H14B -0.1946 0.2769 0.9803 0.140 Uiso calc R 1 . .
H H14C -0.0234 0.2515 1.0212 0.140 Uiso calc R 1 . .

loop_
_atom_site_aniso_label
_atom_site_aniso_U_11
_atom_site_aniso_U_22
_atom_site_aniso_U_33
_atom_site_aniso_U_12
_atom_site_aniso_U_13
_atom_site_aniso_U_23
Cu1 0.0435(2) 0.0334(2) 0.0719(3) -0.00251(17) -0.0267(2) -0.01418(18)
N1 0.0372(10) 0.0391(10) 0.0572(12) -0.0120(8) -0.0136(8) -0.0074(9)
N2 0.0381(10) 0.0374(10) 0.0615(12) -0.0095(8) -0.0103(9) -0.0079(9)
C15 0.0434(13) 0.0466(13) 0.0644(16) -0.0120(11) -0.0225(11) -0.0016(11)
C16 0.0428(13) 0.0430(13) 0.0735(17) -0.0054(11) -0.0197(12) -0.0040(12)
C17 0.0364(12) 0.0483(13) 0.0563(14) -0.0154(10) -0.0050(10) -0.0147(11)
C18 0.0620(17) 0.076(2) 0.104(2) -0.0157(15) -0.0330(17) -0.0351(18)
C19 0.0513(14) 0.0393(13) 0.0718(16) -0.0188(11) -0.0079(12) -0.0164(11)
C20 0.0424(12) 0.0353(12) 0.0661(15) -0.0086(10) -0.0088(11) -0.0127(11)
C21 0.0658(17) 0.0361(13) 0.096(2) -0.0034(12) -0.0184(15) -0.0155(13)
C22 0.0513(15) 0.0569(16) 0.0782(19) -0.0167(13) 0.0024(13) -0.0166(14)
S1 0.0490(4) 0.0516(4) 0.0687(4) -0.0070(3) -0.0151(3) -0.0149(3)
S2 0.0438(3) 0.0557(4) 0.0707(4) -0.0152(3) -0.0071(3) 0.0078(3)
P1 0.0383(3) 0.0466(3) 0.0570(4) -0.0161(3) -0.0082(3) -0.0049(3)
O1 0.0499(10) 0.0603(10) 0.0573(10) -0.0226(8) 0.0021(8) -0.0119(8)
O2 0.0500(10) 0.0637(11) 0.0735(12) -0.0307(9) -0.0224(9) 0.0144(9)
C1 0.0565(15) 0.0581(15) 0.0452(14) -0.0204(12) 0.0002(11) -0.0142(11)
C2 0.080(2) 0.0573(17) 0.0662(18) -0.0202(15) -0.0092(15) -0.0124(14)
C3 0.130(3) 0.066(2) 0.075(2) -0.047(2) -0.012(2) -0.0162(16)
C4 0.110(3) 0.101(3) 0.0615(19) -0.057(2) -0.0210(18) -0.0138(17)
C5 0.087(2) 0.102(3) 0.069(2) -0.031(2) -0.0292(17) -0.0147(18)
C6 0.0755(19) 0.0644(17) 0.0664(18) -0.0162(15) -0.0215(15) -0.0134(14)
C7 0.183(5) 0.171(4) 0.100(3) -0.118(4) -0.049(3) -0.016(3)
C8 0.0468(13) 0.0470(13) 0.0595(15) -0.0190(11) -0.0076(11) -0.0040(11)
C9 0.0477(14) 0.0660(17) 0.0648(16) -0.0268(13) -0.0121(12) -0.0016(13)
C10 0.0578(16) 0.0706(18) 0.079(2) -0.0379(14) -0.0041(14) -0.0082(15)
C11 0.0751(19) 0.0575(16) 0.0657(18) -0.0340(15) -0.0027(15) -0.0052(13)
C12 0.088(2) 0.0710(19) 0.0742(19) -0.0385(17) -0.0310(17) 0.0119(15)
C13 0.0683(17) 0.0664(17) 0.0800(19) -0.0395(15) -0.0285(15) 0.0128(15)
C14 0.122(3) 0.087(2) 0.084(2) -0.061(2) -0.006(2) 0.0100(19)

loop_
_atom_type_symbol
_atom_type_description
_atom_type_scat_dispersion_real
_atom_type_scat_dispersion_imag
_atom_type_scat_source
C C 0.0033 0.0016 'International Tables Vol C Tables 4.2.6.8 and 6.1.1.4'
H H 0.0000 0.0000 'International Tables Vol C Tables 4.2.6.8 and 6.1.1.4'
N N 0.0061 0.0033 'International Tables Vol C Tables 4.2.6.8 and 6.1.1.4'
O O 0.0106 0.0060 'International Tables Vol C Tables 4.2.6.8 and 6.1.1.4'
P P 0.1023 0.0942 'International Tables Vol C Tables 4.2.6.8 and 6.1.1.4'
S S 0.1246 0.1234 'International Tables Vol C Tables 4.2.6.8 and 6.1.1.4'
Cu Cu 0.3201 1.2651 'International Tables Vol C Tables 4.2.6.8 and 6.1.1.4'

loop_
_geom_angle_atom_site_label_1
_geom_angle_atom_site_label_2
_geom_angle_atom_site_label_3
_geom_angle_site_symmetry_1
_geom_angle_site_symmetry_3
_geom_angle
_geom_angle_publ_flag
N1 Cu1 N1 2_676 . 180.0000(10) ?
N1 Cu1 N2 2_676 2_676 85.26(7) ?
N1 Cu1 N2 . 2_676 94.74(7) ?
N1 Cu1 N2 2_676 . 94.74(7) ?
N1 Cu1 N2 . . 85.26(7) ?
N2 Cu1 N2 2_676 . 180.00(12) ?
C17 N1 C15 . . 121.97(19) ?
C17 N1 Cu1 . . 127.29(16) ?
C15 N1 Cu1 . . 110.51(13) ?
C16 N2 C20 . 2_676 117.81(18) ?
C16 N2 Cu1 . . 105.96(13) ?
C20 N2 Cu1 2_676 . 117.25(14) ?
C16 N2 H1 . . 105.2 ?
C20 N2 H1 2_676 . 109.6 ?
Cu1 N2 H1 . . 98.8 ?
N1 C15 C16 . . 107.80(19) ?
N1 C15 H15A . . 110.1 ?
C16 C15 H15A . . 110.1 ?
N1 C15 H15B . . 110.1 ?
C16 C15 H15B . . 110.1 ?
H15A C15 H15B . . 108.5 ?
N2 C16 C15 . . 108.29(19) ?
N2 C16 H16A . . 110.0 ?
C15 C16 H16A . . 110.0 ?
N2 C16 H16B . . 110.0 ?
C15 C16 H16B . . 110.0 ?
H16A C16 H16B . . 108.4 ?
N1 C17 C18 . . 124.4(2) ?
N1 C17 C19 . . 121.0(2) ?
C18 C17 C19 . . 114.6(2) ?
C17 C18 H18A . . 109.5 ?
C17 C18 H18B . . 109.5 ?
H18A C18 H18B . . 109.5 ?
C17 C18 H18C . . 109.5 ?
H18A C18 H18C . . 109.5 ?
H18B C18 H18C . . 109.5 ?
C17 C19 C20 . . 119.01(19) ?
C17 C19 H19A . . 107.6 ?
C20 C19 H19A . . 107.6 ?
C17 C19 H19B . . 107.6 ?
C20 C19 H19B . . 107.6 ?
H19A C19 H19B . . 107.0 ?
N2 C20 C22 2_676 . 111.23(19) ?
N2 C20 C19 2_676 . 105.85(18) ?
C22 C20 C19 . . 111.6(2) ?
N2 C20 C21 2_676 . 110.8(2) ?
C22 C20 C21 . . 109.8(2) ?
C19 C20 C21 . . 107.38(19) ?
C20 C21 H21A . . 109.5 ?
C20 C21 H21B . . 109.5 ?
H21A C21 H21B . . 109.5 ?
C20 C21 H21C . . 109.5 ?
H21A C21 H21C . . 109.5 ?
H21B C21 H21C . . 109.5 ?
C20 C22 H22A . . 109.5 ?
C20 C22 H22B . . 109.5 ?
H22A C22 H22B . . 109.5 ?
C20 C22 H22C . . 109.5 ?
H22A C22 H22C . . 109.5 ?
H22B C22 H22C . . 109.5 ?
O2 P1 O1 . . 97.09(9) ?
O2 P1 S1 . . 112.84(7) ?
O1 P1 S1 . . 110.67(7) ?
O2 P1 S2 . . 105.49(7) ?
O1 P1 S2 . . 111.15(7) ?
S1 P1 S2 . . 117.61(4) ?
C1 O1 P1 . . 120.99(14) ?
C8 O2 P1 . . 128.25(15) ?
C2 C1 C6 . . 120.3(3) ?
C2 C1 O1 . . 119.2(2) ?
C6 C1 O1 . . 120.4(2) ?
C1 C2 C3 . . 118.8(3) ?
C1 C2 H2 . . 120.6 ?
C3 C2 H2 . . 120.6 ?
C4 C3 C2 . . 122.1(3) ?
C4 C3 H3 . . 119.0 ?
C2 C3 H3 . . 119.0 ?
C3 C4 C5 . . 117.7(3) ?
C3 C4 C7 . . 121.0(4) ?
C5 C4 C7 . . 121.3(4) ?
C4 C5 C6 . . 121.5(3) ?
C4 C5 H5 . . 119.3 ?
C6 C5 H5 . . 119.3 ?
C1 C6 C5 . . 119.7(3) ?
C1 C6 H6 . . 120.2 ?
C5 C6 H6 . . 120.2 ?
C4 C7 H7A . . 109.5 ?
C4 C7 H7B . . 109.5 ?
H7A C7 H7B . . 109.5 ?
C4 C7 H7C . . 109.5 ?
H7A C7 H7C . . 109.5 ?
H7B C7 H7C . . 109.5 ?
C9 C8 C13 . . 120.3(2) ?
C9 C8 O2 . . 115.3(2) ?
C13 C8 O2 . . 124.3(2) ?
C8 C9 C10 . . 120.0(3) ?
C8 C9 H9 . . 120.0 ?
C10 C9 H9 . . 120.0 ?
C11 C10 C9 . . 121.5(3) ?
C11 C10 H10 . . 119.3 ?
C9 C10 H10 . . 119.3 ?
C12 C11 C10 . . 117.2(3) ?
C12 C11 C14 . . 121.0(3) ?
C10 C11 C14 . . 121.8(3) ?
C11 C12 C13 . . 122.3(3) ?
C11 C12 H12 . . 118.9 ?
C13 C12 H12 . . 118.9 ?
C8 C13 C12 . . 118.7(3) ?
C8 C13 H13 . . 120.6 ?
C12 C13 H13 . . 120.6 ?
C11 C14 H14A . . 109.5 ?
C11 C14 H14B . . 109.5 ?
H14A C14 H14B . . 109.5 ?
C11 C14 H14C . . 109.5 ?
H14A C14 H14C . . 109.5 ?
H14B C14 H14C . . 109.5 ?

loop_
_geom_bond_atom_site_label_1
_geom_bond_atom_site_label_2
_geom_bond_site_symmetry_2
_geom_bond_distance
_geom_bond_publ_flag
Cu1 N1 2_676 1.9714(18) ?
Cu1 N1 . 1.9714(18) ?
Cu1 N2 2_676 2.0079(18) ?
Cu1 N2 . 2.0080(17) ?
N1 C17 . 1.278(3) ?
N1 C15 . 1.473(3) ?
N2 C16 . 1.468(3) ?
N2 C20 2_676 1.499(3) ?
N2 H1 . 0.8576 ?
C15 C16 . 1.502(3) ?
C15 H15A . 0.9700 ?
C15 H15B . 0.9700 ?
C16 H16A . 0.9700 ?
C16 H16B . 0.9700 ?
C17 C18 . 1.491(3) ?
C17 C19 . 1.497(3) ?
C18 H18A . 0.9600 ?
C18 H18B . 0.9600 ?
C18 H18C . 0.9600 ?
C19 C20 . 1.527(3) ?
C19 H19A . 0.9700 ?
C19 H19B . 0.9700 ?
C20 N2 2_676 1.499(3) ?
C20 C22 . 1.513(4) ?
C20 C21 . 1.531(3) ?
C21 H21A . 0.9600 ?
C21 H21B . 0.9600 ?
C21 H21C . 0.9600 ?
C22 H22A . 0.9600 ?
C22 H22B . 0.9600 ?
C22 H22C . 0.9600 ?
S1 P1 . 1.9519(9) ?
S2 P1 . 1.9556(9) ?
P1 O2 . 1.6075(16) ?
P1 O1 . 1.6193(18) ?
O1 C1 . 1.398(3) ?
O2 C8 . 1.396(3) ?
C1 C2 . 1.367(4) ?
C1 C6 . 1.371(4) ?
C2 C3 . 1.388(4) ?
C2 H2 . 0.9300 ?
C3 C4 . 1.366(5) ?
C3 H3 . 0.9300 ?
C4 C5 . 1.373(5) ?
C4 C7 . 1.519(4) ?
C5 C6 . 1.376(4) ?
C5 H5 . 0.9300 ?
C6 H6 . 0.9300 ?
C7 H7A . 0.9600 ?
C7 H7B . 0.9600 ?
C7 H7C . 0.9600 ?
C8 C9 . 1.363(3) ?
C8 C13 . 1.371(4) ?
C9 C10 . 1.382(4) ?
C9 H9 . 0.9300 ?
C10 C11 . 1.376(4) ?
C10 H10 . 0.9300 ?
C11 C12 . 1.375(4) ?
C11 C14 . 1.518(4) ?
C12 C13 . 1.389(4) ?
C12 H12 . 0.9300 ?
C13 H13 . 0.9300 ?
C14 H14A . 0.9600 ?
C14 H14B . 0.9600 ?
C14 H14C . 0.9600 ?

loop_
_geom_hbond_atom_site_label_D
_geom_hbond_atom_site_label_H
_geom_hbond_atom_site_label_A
_geom_hbond_site_symmetry_A
_geom_hbond_distance_DH
_geom_hbond_distance_HA
_geom_hbond_distance_DA
_geom_hbond_angle_DHA
N2 H1 S1 2_676 0.86 2.77 3.559(2) 152.8
N2 H1 S2 2_676 0.86 2.83 3.477(2) 133.6

loop_
_geom_torsion_atom_site_label_1
_geom_torsion_atom_site_label_2
_geom_torsion_atom_site_label_3
_geom_torsion_atom_site_label_4
_geom_torsion_site_symmetry_1
_geom_torsion_site_symmetry_2
_geom_torsion_site_symmetry_3
_geom_torsion_site_symmetry_4
_geom_torsion
_geom_torsion_publ_flag
C17 N1 C15 C16 . . . . 143.9(2) ?
C20 N2 C16 C15 2_676 . . . -178.75(19) ?
N1 C15 C16 N2 . . . . 50.8(3) ?
C15 N1 C17 C18 . . . . -1.0(4) ?
C15 N1 C17 C19 . . . . -179.9(2) ?
N1 C17 C19 C20 . . . . -36.3(3) ?
C18 C17 C19 C20 . . . . 144.7(2) ?
C17 C19 C20 N2 . . . 2_676 68.8(3) ?
C17 C19 C20 C22 . . . . -52.3(3) ?
C17 C19 C20 C21 . . . . -172.8(2) ?
O2 P1 O1 C1 . . . . 178.84(18) ?
S1 P1 O1 C1 . . . . 61.14(19) ?
S2 P1 O1 C1 . . . . -71.48(18) ?
O1 P1 O2 C8 . . . . -62.5(2) ?
S1 P1 O2 C8 . . . . 53.5(2) ?
S2 P1 O2 C8 . . . . -176.78(19) ?
P1 O1 C1 C2 . . . . 98.2(2) ?
P1 O1 C1 C6 . . . . -84.4(3) ?
C6 C1 C2 C3 . . . . 0.5(4) ?
O1 C1 C2 C3 . . . . 178.0(2) ?
C1 C2 C3 C4 . . . . 0.3(5) ?
C2 C3 C4 C5 . . . . -0.5(5) ?
C2 C3 C4 C7 . . . . -179.5(3) ?
C3 C4 C5 C6 . . . . -0.2(5) ?
C7 C4 C5 C6 . . . . 178.7(3) ?
C2 C1 C6 C5 . . . . -1.2(4) ?
O1 C1 C6 C5 . . . . -178.7(3) ?
C4 C5 C6 C1 . . . . 1.1(5) ?
P1 O2 C8 C9 . . . . -172.40(19) ?
P1 O2 C8 C13 . . . . 9.3(4) ?
C13 C8 C9 C10 . . . . 0.6(4) ?
O2 C8 C9 C10 . . . . -177.8(2) ?
C8 C9 C10 C11 . . . . 0.5(4) ?
C9 C10 C11 C12 . . . . -1.2(4) ?
C9 C10 C11 C14 . . . . 178.8(3) ?
C10 C11 C12 C13 . . . . 0.8(5) ?
C14 C11 C12 C13 . . . . -179.2(3) ?
C9 C8 C13 C12 . . . . -1.0(4) ?
O2 C8 C13 C12 . . . . 177.3(3) ?
C11 C12 C13 C8 . . . . 0.2(5) ?
